data_7057201
loop_
_publ_author_name
'Correa, Rodrigo S.'
'Freire, Vit\'oria'
'Barbosa, Mar\'ilia I. F.'
'Bezerra, Daniel P.'
'Bomfim, Larissa M.'
'Moreira, Diogo R. M.'
'Soares, Milena B. P.'
'Ellena, Javier'
'Batista, Alzir A.'

_publ_section_title
;
 Ru(ii)--thyminate complexes: new metallodrug candidates against tumor
 cells
;
_journal_issue 9
_journal_name_full 'New Journal of Chemistry'
_journal_page_first 6794
_journal_paper_doi 10.1039/C7NJ04368F
_journal_volume 42
_journal_year 2018
_chemical_compound_source 'synthesis as described'
_chemical_formula_moiety 'C43 H40 N4 O2 P2 Ru, 3(H2 O)'
_chemical_formula_sum 'C43 H46 N4 O5 P2 Ru'
_chemical_formula_weight 861.85
_space_group_IT_number 14
_space_group_name_Hall '-P 2ybc'
_space_group_name_H-M_alt 'P 1 21/c 1'
_symmetry_cell_setting monoclinic
_symmetry_Int_Tables_number 14
_symmetry_space_group_name_Hall '-P 2ybc'
_symmetry_space_group_name_H-M 'P 1 21/c 1'
_atom_sites_solution_hydrogens mixed
_audit_conform_dict_location ftp://ftp.iucr.org/pub/cif_core.dic
_audit_conform_dict_name cif_core.dic
_audit_conform_dict_version 2.4.3
_audit_creation_date 2018-03-21T19:18:26-00:00
_audit_creation_method 'WinGX routine CIF_UPDATE'
_audit_update_record
;
2018-03-22 deposited with the CCDC.
2018-03-26 downloaded from the CCDC.
;
_cell_angle_alpha 90
_cell_angle_beta 116.165(3)
_cell_angle_gamma 90
_cell_formula_units_Z 4
_cell_length_a 18.3197(7)
_cell_length_b 12.5109(7)
_cell_length_c 19.7938(16)
_cell_measurement_reflns_used 20318
_cell_measurement_temperature 293(2)
_cell_measurement_theta_max 26.38
_cell_measurement_theta_min 2.96
_cell_measurement_wavelength 0.71073
_cell_volume 4071.8(4)
_computing_cell_refinement 'HKL Scalepack (Otwinowski & Minor 1997)'
_computing_data_collection 'Collect (Bruker AXS BV, 1997-2004)'
_computing_data_reduction 'HKL Denzo and Scalepack (Otwinowski & Minor 1997)'
_computing_molecular_graphics 'Ortep-3 for Windows (Farrugia, 1997)'
_computing_publication_material 'WinGX publication routines (Farrugia, 1999)'
_computing_structure_refinement 'SHELXL-2016/6 (Sheldrick, 2015)'
_computing_structure_solution 'SHELXS97 (Sheldrick, 2015)'
_diffrn_ambient_temperature 293(2)
_diffrn_detector 'CCD plate'
_diffrn_detector_area_resol_mean 9
_diffrn_measured_fraction_theta_full 0.987
_diffrn_measured_fraction_theta_max 0.988
_diffrn_measurement_device '95mm CCD camera on \k-goniostat'
_diffrn_measurement_device_type KappaCCD
_diffrn_measurement_method 'CCD rotation images, thick slices'
_diffrn_orient_matrix_UB_11 0.055541
_diffrn_orient_matrix_UB_12 0.023028
_diffrn_orient_matrix_UB_13 0.00811
_diffrn_orient_matrix_UB_21 -0.0183
_diffrn_orient_matrix_UB_22 0
_diffrn_orient_matrix_UB_23 -0.055648
_diffrn_orient_matrix_UB_31 -0.01671
_diffrn_orient_matrix_UB_32 0.076541
_diffrn_orient_matrix_UB_33 -0.00244
_diffrn_radiation_monochromator 'horizonally mounted graphite crystal'
_diffrn_radiation_probe x-ray
_diffrn_radiation_type MoK\a
_diffrn_radiation_wavelength 0.71073
_diffrn_reflns_av_R_equivalents 0.065
_diffrn_reflns_av_unetI/netI 0.0591
_diffrn_reflns_Laue_measured_fraction_full 0.987
_diffrn_reflns_Laue_measured_fraction_max 0.988
_diffrn_reflns_limit_h_max 22
_diffrn_reflns_limit_h_min -22
_diffrn_reflns_limit_k_max 15
_diffrn_reflns_limit_k_min -15
_diffrn_reflns_limit_l_max 24
_diffrn_reflns_limit_l_min -24
_diffrn_reflns_number 27984
_diffrn_reflns_point_group_measured_fraction_full 0.987
_diffrn_reflns_point_group_measured_fraction_max 0.988
_diffrn_reflns_reduction_process
;
        Scaled and merged with Sortav
        R.H. Blessing, (1987) Cryst. Rev. 1, 3-58
        R.H. Blessing, (1989) J. Appl. Cryst. 22, 396-397
;
_diffrn_reflns_theta_full 25.242
_diffrn_reflns_theta_max 26.376
_diffrn_reflns_theta_min 2.965
_diffrn_source 'Enraf Nonius FR590'
_diffrn_standards_number 0
_exptl_absorpt_coefficient_mu 0.513
_exptl_absorpt_correction_T_max 0.951
_exptl_absorpt_correction_T_min 0.874
_exptl_absorpt_correction_type gaussian
_exptl_absorpt_process_details
;
        P. Coppens, L. Leiserowitz, D Rabinovich, Acta Cryst.
        (1965), 18, 1035-1038
;
_exptl_crystal_colour orange
_exptl_crystal_density_diffrn 1.406
_exptl_crystal_density_method 'not measured'
_exptl_crystal_description prism
_exptl_crystal_F_000 1784
_exptl_crystal_size_max 0.34
_exptl_crystal_size_mid 0.14
_exptl_crystal_size_min 0.10
_refine_diff_density_max 0.581
_refine_diff_density_min -0.622
_refine_diff_density_rms 0.052
_refine_ls_extinction_method none
_refine_ls_goodness_of_fit_ref 1.056
_refine_ls_hydrogen_treatment constr
_refine_ls_matrix_type full
_refine_ls_number_constraints 0
_refine_ls_number_parameters 494
_refine_ls_number_reflns 8240
_refine_ls_number_restraints 153
_refine_ls_restrained_S_all 1.052
_refine_ls_R_factor_all 0.089
_refine_ls_R_factor_gt 0.059
_refine_ls_shift/su_max 0.001
_refine_ls_shift/su_mean 0
_refine_ls_structure_factor_coef Fsqd
_refine_ls_weighting_details 'w=1/[\s^2^(Fo^2^)+(0.0733P)^2^+1.5398P] where P=(Fo^2^+2Fc^2^)/3'
_refine_ls_weighting_scheme calc
_refine_ls_wR_factor_gt 0.141
_refine_ls_wR_factor_ref 0.1555
_reflns_Friedel_coverage 0
_reflns_number_gt 5980
_reflns_number_total 8240
_reflns_threshold_expression 'I > 2\s(I)'
_cod_data_source_file c7nj04368f2.cif
_cod_data_source_block shelx_CCDC1
_cod_depositor_comments 'Adding full bibliography for 7057200--7057201.cif.'
_cod_original_sg_symbol_H-M 'P 21/c'
_cod_database_code 7057201

loop_
_symmetry_equiv_pos_as_xyz
'x, y, z'
'-x, y+1/2, -z+1/2'
'-x, -y, -z'
'x, -y-1/2, z-1/2'

loop_
_atom_site_label
_atom_site_type_symbol
_atom_site_fract_x
_atom_site_fract_y
_atom_site_fract_z
_atom_site_U_iso_or_equiv
_atom_site_adp_type
_atom_site_occupancy
_atom_site_site_symmetry_order
_atom_site_calc_flag
_atom_site_refinement_flags_posn
_atom_site_refinement_flags_adp
_atom_site_refinement_flags_occupancy
Ru1 Ru 0.71179(2) 1.07872(3) 0.18703(2) 0.06191(14) Uani 1 1 d . . .
N1 N 0.7125(3) 0.8507(4) 0.3217(3) 0.0985(13) Uani 1 1 d . . .
N2 N 0.65918(17) 1.1128(2) 0.07278(17) 0.0574(6) Uani 1 1 d . . .
N3 N 0.6980(2) 0.9106(3) 0.2017(2) 0.0721(7) Uani 1 1 d . . .
N4 N 0.58711(19) 1.0838(2) 0.15993(19) 0.0599(6) Uani 1 1 d . . .
O2 O 0.73661(19) 1.0230(3) 0.29621(17) 0.0819(7) Uani 1 1 d . . .
O4 O 0.65897(19) 0.8007(3) 0.1013(2) 0.0872(9) Uani 1 1 d . . .
P1 P 0.72502(6) 1.26127(9) 0.20558(6) 0.0686(3) Uani 1 1 d . . .
P2 P 0.84605(7) 1.05037(13) 0.21469(8) 0.0903(4) Uani 1 1 d . . .
C2 C 0.7156(3) 0.9257(4) 0.2745(3) 0.0756(9) Uani 1 1 d . . .
C4 C 0.6741(3) 0.8148(4) 0.1689(3) 0.0781(11) Uani 1 1 d . . .
C5 C 0.6647(3) 0.7321(4) 0.2153(4) 0.0931(15) Uani 1 1 d . . .
C6 C 0.6855(4) 0.7555(5) 0.2872(4) 0.1077(19) Uani 1 1 d . . .
H6 H 0.680889 0.700642 0.316768 0.129 Uiso 1 1 calc R U .
C7 C 0.6967(2) 1.1313(3) 0.0284(2) 0.0645(9) Uani 1 1 d . . .
H7 H 0.752515 1.119996 0.048718 0.077 Uiso 1 1 calc R U .
C8 C 0.6574(3) 1.1656(4) -0.0446(2) 0.0741(11) Uani 1 1 d . . .
H8 H 0.686173 1.177528 -0.072669 0.089 Uiso 1 1 calc R U .
C9 C 0.5751(3) 1.1821(4) -0.0757(2) 0.0782(12) Uani 1 1 d . . .
H9 H 0.547122 1.207118 -0.124754 0.094 Uiso 1 1 calc R U .
C10 C 0.5351(2) 1.1610(3) -0.0331(2) 0.0718(11) Uani 1 1 d . . .
H10 H 0.479001 1.16996 -0.053797 0.086 Uiso 1 1 calc R U .
C11 C 0.5768(2) 1.1269(3) 0.0398(2) 0.0571(7) Uani 1 1 d . . .
C12 C 0.5368(2) 1.1060(3) 0.0883(2) 0.0588(7) Uani 1 1 d . . .
C13 C 0.4525(2) 1.1100(3) 0.0627(3) 0.0727(11) Uani 1 1 d . . .
H13 H 0.418569 1.126678 0.012793 0.087 Uiso 1 1 calc R U .
C14 C 0.4207(3) 1.0889(4) 0.1123(3) 0.0842(13) Uani 1 1 d . . .
H14 H 0.364794 1.091894 0.096533 0.101 Uiso 1 1 calc R U .
C15 C 0.4716(3) 1.0637(3) 0.1845(3) 0.0862(14) Uani 1 1 d . . .
H15 H 0.450547 1.047412 0.218269 0.103 Uiso 1 1 calc R U .
C16 C 0.5549(3) 1.0622(3) 0.2081(3) 0.0756(11) Uani 1 1 d . . .
H16 H 0.589334 1.045951 0.258016 0.091 Uiso 1 1 calc R U .
C51 C 0.6309(4) 0.6259(4) 0.1795(5) 0.134(2) Uani 1 1 d . . .
H51A H 0.638836 0.574269 0.217998 0.201 Uiso 1 1 calc R U .
H51B H 0.658498 0.602592 0.150621 0.201 Uiso 1 1 calc R U .
H51C H 0.573833 0.633021 0.146995 0.201 Uiso 1 1 calc R U .
C111 C 0.7761(2) 1.3127(4) 0.3021(3) 0.0802(13) Uani 1 1 d . . .
C112 C 0.8089(3) 1.2436(5) 0.3627(3) 0.0910(14) Uani 1 1 d . . .
H112 H 0.805762 1.170092 0.354728 0.109 Uiso 1 1 calc R U .
C113 C 0.8466(3) 1.2837(6) 0.4354(3) 0.1078(18) Uani 1 1 d . . .
H113 H 0.86849 1.237231 0.476126 0.129 Uiso 1 1 calc R U .
C114 C 0.8514(3) 1.3919(7) 0.4471(4) 0.115(2) Uani 1 1 d . . .
H114 H 0.876877 1.418408 0.495952 0.138 Uiso 1 1 calc R U .
C115 C 0.8195(4) 1.4610(6) 0.3883(4) 0.1126(19) Uani 1 1 d . . .
H115 H 0.822922 1.534426 0.3964 0.135 Uiso 1 1 calc R U .
C116 C 0.7819(3) 1.4200(5) 0.3163(3) 0.1018(17) Uani 1 1 d . . .
H116 H 0.759654 1.467123 0.275982 0.122 Uiso 1 1 calc R U .
C121 C 0.6250(2) 1.3238(3) 0.1733(2) 0.0657(10) Uani 1 1 d . . .
C122 C 0.5844(3) 1.3181(3) 0.2182(3) 0.0789(12) Uani 1 1 d . . .
H122 H 0.611621 1.291574 0.26691 0.095 Uiso 1 1 calc R U .
C123 C 0.5048(3) 1.3509(4) 0.1923(3) 0.0906(14) Uani 1 1 d . . .
H123 H 0.479369 1.346702 0.223795 0.109 Uiso 1 1 calc R U .
C124 C 0.4633(3) 1.3893(4) 0.1215(4) 0.1032(17) Uani 1 1 d . . .
H124 H 0.409262 1.409887 0.103964 0.124 Uiso 1 1 calc R U .
C125 C 0.5013(4) 1.3976(4) 0.0761(4) 0.1014(18) Uani 1 1 d . . .
H125 H 0.473234 1.425262 0.027754 0.122 Uiso 1 1 calc R U .
C126 C 0.5824(3) 1.3648(3) 0.1013(3) 0.0870(14) Uani 1 1 d . . .
H126 H 0.607562 1.370697 0.069681 0.104 Uiso 1 1 calc R U .
C131 C 0.7698(3) 1.3430(4) 0.1560(3) 0.0958(15) Uani 1 1 d . . .
H13A H 0.750199 1.315593 0.105137 0.115 Uiso 1 1 calc R U .
H13B H 0.749248 1.415283 0.152266 0.115 Uiso 1 1 calc R U .
C132 C 0.8631(4) 1.3484(6) 0.1908(5) 0.141(3) Uani 1 1 d . . .
H13C H 0.883399 1.370374 0.242975 0.169 Uiso 1 1 calc R U .
H13D H 0.878415 1.403166 0.164769 0.169 Uiso 1 1 calc R U .
C211 C 0.8698(3) 0.9797(4) 0.1459(3) 0.0797(11) Uani 1 1 d . . .
C212 C 0.8102(4) 0.9155(4) 0.0922(3) 0.0913(15) Uani 1 1 d . . .
H212 H 0.757765 0.917192 0.088354 0.11 Uiso 1 1 calc R U .
C213 C 0.8266(5) 0.8488(5) 0.0439(4) 0.122(2) Uani 1 1 d . . .
H213 H 0.786572 0.805808 0.008422 0.146 Uiso 1 1 calc R U .
C214 C 0.9057(7) 0.8501(7) 0.0516(5) 0.149(3) Uani 1 1 d . . .
H214 H 0.918988 0.806967 0.020312 0.179 Uiso 1 1 calc R U .
C215 C 0.9643(5) 0.9125(8) 0.1035(5) 0.152(4) Uani 1 1 d . . .
H215 H 1.016622 0.911215 0.107055 0.183 Uiso 1 1 calc R U .
C216 C 0.9477(3) 0.9773(6) 0.1508(3) 0.114(2) Uani 1 1 d . . .
H216 H 0.988466 1.019486 0.186083 0.137 Uiso 1 1 calc R U .
C231 C 0.9173(3) 1.1604(7) 0.2485(4) 0.144(2) Uani 1 1 d . . .
H23A H 0.910217 1.196937 0.288392 0.173 Uiso 1 1 calc R U .
H23B H 0.972245 1.132265 0.269608 0.173 Uiso 1 1 calc R U .
C232 C 0.9069(4) 1.2393(8) 0.1879(5) 0.152(3) Uani 1 1 d . . .
H23C H 0.875571 1.205745 0.139451 0.182 Uiso 1 1 calc R U .
H23D H 0.960135 1.256051 0.191371 0.182 Uiso 1 1 calc R U .
O1W O 0.7272(5) 0.6081(5) 0.0750(4) 0.208(3) Uani 1 1 d . . .
H1WA H 0.705767 0.66752 0.077205 0.312 Uiso 1 1 d R U .
H1WB H 0.775857 0.62044 0.082644 0.312 Uiso 1 1 d R U .
O4W O 0.8658(12) 1.6273(15) 0.2007(15) 0.349(14) Uani 0.5 1 d . . P
H4WA H 0.854257 1.588293 0.232063 0.524 Uiso 0.5 1 d R U P
H4WB H 0.885557 1.590806 0.175163 0.524 Uiso 0.5 1 d R U P
O2W O 0.7814(6) 0.9159(8) 0.4658(4) 0.289(5) Uani 1 1 d . . .
H2WA H 0.78082 0.917433 0.422591 0.434 Uiso 1 1 d R U .
H2WB H 0.737812 0.945002 0.461871 0.434 Uiso 1 1 d R U .
O3W O 0.7093(16) 1.0893(13) 0.4324(15) 0.345(14) Uani 0.5 1 d . . P
H3WA H 0.70812 1.087512 0.390457 0.517 Uiso 0.5 1 d R U P
H3WB H 0.698453 1.151752 0.442147 0.517 Uiso 0.5 1 d R U P
C226 C 0.9427(3) 0.9808(6) 0.3658(3) 0.228(6) Uani 1 1 d G . .
H226 H 0.953956 1.052947 0.376715 0.273 Uiso 1 1 calc R U .
C221 C 0.8935(3) 0.9485(5) 0.2924(3) 0.142(3) Uani 1 1 d G . .
C222 C 0.8767(3) 0.8407(5) 0.2760(3) 0.192(5) Uani 1 1 d G . .
H222 H 0.843767 0.819122 0.226899 0.23 Uiso 1 1 calc R U .
C223 C 0.9092(4) 0.7651(5) 0.3331(4) 0.257(8) Uani 1 1 d G . .
H223 H 0.898011 0.692917 0.322141 0.308 Uiso 1 1 calc R U .
C224 C 0.9585(4) 0.7973(8) 0.4065(4) 0.298(11) Uani 1 1 d G . .
H224 H 0.980228 0.746726 0.44467 0.358 Uiso 1 1 calc R U .
C225 C 0.9752(4) 0.9052(8) 0.4228(2) 0.338(13) Uani 1 1 d G . .
H225 H 1.008201 0.92674 0.471959 0.406 Uiso 1 1 calc R U .

loop_
_atom_site_aniso_label
_atom_site_aniso_U_11
_atom_site_aniso_U_22
_atom_site_aniso_U_33
_atom_site_aniso_U_23
_atom_site_aniso_U_13
_atom_site_aniso_U_12
Ru1 0.05433(19) 0.0676(2) 0.0647(2) 0.00168(15) 0.02704(15) 0.00499(14)
N1 0.100(3) 0.102(3) 0.111(3) 0.028(3) 0.063(3) 0.019(3)
N2 0.0514(13) 0.0561(16) 0.0640(14) -0.0057(12) 0.0250(11) -0.0023(12)
N3 0.0680(19) 0.0677(15) 0.0831(18) 0.0101(13) 0.0356(17) 0.0167(13)
N4 0.0605(14) 0.0473(15) 0.0794(15) 0.0026(13) 0.0376(12) 0.0041(12)
O2 0.0842(19) 0.0890(17) 0.0737(16) 0.0073(13) 0.0357(15) 0.0093(16)
O4 0.0718(19) 0.082(2) 0.099(2) -0.0028(18) 0.0292(18) 0.0028(15)
P1 0.0606(6) 0.0757(7) 0.0661(6) -0.0135(5) 0.0249(5) -0.0117(5)
P2 0.0515(6) 0.1357(11) 0.0771(8) -0.0004(7) 0.0224(6) 0.0144(6)
C2 0.068(2) 0.082(2) 0.084(2) 0.0112(17) 0.041(2) 0.0149(19)
C4 0.060(2) 0.075(2) 0.099(3) 0.001(2) 0.036(2) 0.0058(19)
C5 0.088(3) 0.077(3) 0.129(5) 0.022(3) 0.061(3) 0.012(3)
C6 0.111(4) 0.089(4) 0.144(6) 0.037(4) 0.076(4) 0.020(3)
C7 0.0565(19) 0.068(2) 0.072(2) -0.0032(19) 0.0320(18) -0.0036(18)
C8 0.069(3) 0.085(3) 0.071(3) -0.001(2) 0.033(2) 0.000(2)
C9 0.073(3) 0.093(3) 0.062(2) 0.000(2) 0.024(2) 0.003(2)
C10 0.054(2) 0.077(3) 0.075(3) -0.010(2) 0.020(2) -0.0038(19)
C11 0.0505(14) 0.0514(19) 0.0685(18) -0.0106(16) 0.0253(13) -0.0056(15)
C12 0.0561(16) 0.0461(18) 0.0767(17) -0.0078(15) 0.0315(13) -0.0043(15)
C13 0.058(2) 0.069(2) 0.093(3) -0.007(2) 0.035(2) -0.0038(19)
C14 0.064(3) 0.077(3) 0.121(4) -0.001(3) 0.050(3) -0.001(2)
C15 0.086(3) 0.077(3) 0.122(4) 0.018(3) 0.070(3) 0.008(2)
C16 0.077(3) 0.070(3) 0.097(3) 0.016(2) 0.054(2) 0.013(2)
C51 0.154(6) 0.067(3) 0.209(8) 0.006(4) 0.105(6) -0.003(4)
C111 0.058(2) 0.102(3) 0.076(2) -0.025(2) 0.025(2) -0.013(2)
C112 0.065(3) 0.126(4) 0.074(3) -0.016(3) 0.023(2) 0.005(3)
C113 0.072(3) 0.162(6) 0.075(3) -0.030(4) 0.018(3) 0.001(3)
C114 0.073(3) 0.183(7) 0.088(4) -0.056(5) 0.035(3) -0.030(4)
C115 0.103(4) 0.136(5) 0.095(4) -0.050(4) 0.041(4) -0.039(4)
C116 0.097(4) 0.111(4) 0.089(4) -0.034(3) 0.034(3) -0.023(3)
C121 0.069(2) 0.050(2) 0.067(2) -0.0108(18) 0.020(2) -0.0069(17)
C122 0.069(3) 0.073(3) 0.085(3) -0.017(2) 0.026(2) 0.002(2)
C123 0.078(3) 0.080(3) 0.109(4) -0.023(3) 0.036(3) 0.005(2)
C124 0.078(3) 0.077(3) 0.136(5) -0.006(3) 0.030(4) 0.008(3)
C125 0.090(4) 0.070(3) 0.105(4) 0.016(3) 0.007(3) 0.004(3)
C126 0.099(4) 0.058(2) 0.089(3) -0.003(2) 0.026(3) -0.016(2)
C131 0.102(4) 0.094(3) 0.103(4) -0.025(3) 0.056(3) -0.038(3)
C132 0.120(5) 0.163(6) 0.180(7) -0.070(5) 0.103(5) -0.071(5)
C211 0.066(2) 0.100(3) 0.078(2) 0.029(2) 0.036(2) 0.027(2)
C212 0.105(4) 0.088(3) 0.100(4) 0.024(3) 0.063(3) 0.026(3)
C213 0.170(6) 0.100(4) 0.121(5) 0.021(3) 0.087(5) 0.049(4)
C214 0.202(9) 0.156(7) 0.128(6) 0.043(5) 0.109(7) 0.099(7)
C215 0.130(6) 0.232(11) 0.133(6) 0.073(6) 0.092(5) 0.101(7)
C216 0.072(3) 0.188(6) 0.096(4) 0.047(4) 0.051(3) 0.049(4)
C231 0.063(3) 0.215(5) 0.146(6) -0.067(4) 0.039(4) -0.030(3)
C232 0.079(4) 0.235(10) 0.161(6) 0.033(6) 0.071(4) -0.032(5)
O1W 0.269(8) 0.140(4) 0.292(9) 0.027(5) 0.193(7) 0.039(5)
O4W 0.224(18) 0.185(15) 0.50(4) -0.007(19) 0.04(2) 0.039(13)
O2W 0.344(12) 0.384(15) 0.136(6) 0.018(6) 0.103(7) -0.086(9)
O3W 0.47(4) 0.175(15) 0.49(4) -0.125(18) 0.30(3) -0.059(16)
C226 0.137(7) 0.429(18) 0.111(6) 0.073(9) 0.049(5) 0.114(10)
C221 0.085(4) 0.265(7) 0.083(3) 0.054(4) 0.044(3) 0.075(4)
C222 0.118(5) 0.291(12) 0.217(9) 0.180(9) 0.120(6) 0.124(7)
C223 0.164(8) 0.383(17) 0.298(13) 0.247(14) 0.170(9) 0.178(10)
C224 0.190(10) 0.57(3) 0.200(11) 0.246(15) 0.143(9) 0.236(14)
C225 0.330(18) 0.52(3) 0.134(8) 0.129(12) 0.074(10) 0.310(19)

loop_
_atom_type_symbol
_atom_type_description
_atom_type_scat_dispersion_real
_atom_type_scat_dispersion_imag
_atom_type_scat_source
C C 0.0033 0.0016 'International Tables Vol C Tables 4.2.6.8 and 6.1.1.4'
H H 0 0 'International Tables Vol C Tables 4.2.6.8 and 6.1.1.4'
N N 0.0061 0.0033 'International Tables Vol C Tables 4.2.6.8 and 6.1.1.4'
O O 0.0106 0.006 'International Tables Vol C Tables 4.2.6.8 and 6.1.1.4'
P P 0.1023 0.0942 'International Tables Vol C Tables 4.2.6.8 and 6.1.1.4'
Ru Ru -1.2594 0.8363 'International Tables Vol C Tables 4.2.6.8 and 6.1.1.4'

loop_
_exptl_crystal_face_index_h
_exptl_crystal_face_index_k
_exptl_crystal_face_index_l
_exptl_crystal_face_perp_dist
1 0 0 0.077
-1 0 0 0.077
1 -4 -3 0.058
-1 5 2 0.043
-3 -2 8 0.156
2 1 -6 0.194
0 19 1 0.055
5 1 -4 0.12

loop_
_geom_angle_atom_site_label_1
_geom_angle_atom_site_label_2
_geom_angle_atom_site_label_3
_geom_angle
N2 Ru1 N4 77.62(12)
N2 Ru1 O2 165.12(12)
N4 Ru1 O2 89.46(12)
N2 Ru1 N3 108.78(13)
N4 Ru1 N3 83.42(12)
O2 Ru1 N3 61.77(14)
N2 Ru1 P2 103.02(9)
N4 Ru1 P2 172.83(9)
O2 Ru1 P2 88.88(9)
N3 Ru1 P2 89.66(10)
N2 Ru1 P1 86.31(9)
N4 Ru1 P1 92.09(8)
O2 Ru1 P1 101.70(10)
N3 Ru1 P1 162.77(11)
P2 Ru1 P1 95.08(5)
C2 N1 C6 112.5(5)
C7 N2 C11 116.0(3)
C7 N2 Ru1 128.2(3)
C11 N2 Ru1 115.6(2)
C4 N3 C2 121.2(4)
C4 N3 Ru1 147.2(3)
C2 N3 Ru1 91.1(3)
C12 N4 C16 118.7(3)
C12 N4 Ru1 116.1(2)
C16 N4 Ru1 125.2(3)
C2 O2 Ru1 94.1(3)
C121 P1 C111 100.77(19)
C121 P1 C131 100.9(2)
C111 P1 C131 102.6(2)
C121 P1 Ru1 110.40(12)
C111 P1 Ru1 118.82(18)
C131 P1 Ru1 120.30(18)
C231 P2 C211 105.8(3)
C231 P2 C221 102.4(4)
C211 P2 C221 96.0(2)
C231 P2 Ru1 119.5(2)
C211 P2 Ru1 118.56(16)
C221 P2 Ru1 110.98(15)
O2 C2 N1 121.7(5)
O2 C2 N3 112.6(4)
N1 C2 N3 125.7(5)
O2 C2 Ru1 55.7(2)
N1 C2 Ru1 174.6(3)
N3 C2 Ru1 57.2(2)
O4 C4 N3 120.9(4)
O4 C4 C5 123.1(5)
N3 C4 C5 116.0(5)
C6 C5 C4 117.6(5)
C6 C5 C51 124.2(6)
C4 C5 C51 118.3(6)
C5 C6 N1 126.9(5)
C5 C6 H6 116.5
N1 C6 H6 116.5
N2 C7 C8 124.0(4)
N2 C7 H7 118
C8 C7 H7 118
C7 C8 C9 118.9(4)
C7 C8 H8 120.6
C9 C8 H8 120.6
C10 C9 C8 118.6(4)
C10 C9 H9 120.7
C8 C9 H9 120.7
C9 C10 C11 120.6(4)
C9 C10 H10 119.7
C11 C10 H10 119.7
N2 C11 C10 122.0(3)
N2 C11 C12 115.5(3)
C10 C11 C12 122.5(3)
N4 C12 C13 121.7(4)
N4 C12 C11 115.0(3)
C13 C12 C11 123.2(4)
C14 C13 C12 119.0(4)
C14 C13 H13 120.5
C12 C13 H13 120.5
C15 C14 C13 119.2(4)
C15 C14 H14 120.4
C13 C14 H14 120.4
C14 C15 C16 120.2(4)
C14 C15 H15 119.9
C16 C15 H15 119.9
N4 C16 C15 121.2(4)
N4 C16 H16 119.4
C15 C16 H16 119.4
C5 C51 H51A 109.5
C5 C51 H51B 109.5
H51A C51 H51B 109.5
C5 C51 H51C 109.5
H51A C51 H51C 109.5
H51B C51 H51C 109.5
C116 C111 C112 118.1(5)
C116 C111 P1 121.1(4)
C112 C111 P1 120.8(4)
C111 C112 C113 120.0(6)
C111 C112 H112 120
C113 C112 H112 120
C114 C113 C112 120.0(6)
C114 C113 H113 120
C112 C113 H113 120
C115 C114 C113 120.8(5)
C115 C114 H114 119.6
C113 C114 H114 119.6
C114 C115 C116 118.6(6)
C114 C115 H115 120.7
C116 C115 H115 120.7
C111 C116 C115 122.4(6)
C111 C116 H116 118.8
C115 C116 H116 118.8
C126 C121 C122 117.2(4)
C126 C121 P1 122.8(4)
C122 C121 P1 119.4(3)
C123 C122 C121 121.6(5)
C123 C122 H122 119.2
C121 C122 H122 119.2
C124 C123 C122 120.6(6)
C124 C123 H123 119.7
C122 C123 H123 119.7
C123 C124 C125 119.6(5)
C123 C124 H124 120.2
C125 C124 H124 120.2
C124 C125 C126 120.7(5)
C124 C125 H125 119.6
C126 C125 H125 119.6
C121 C126 C125 120.2(5)
C121 C126 H126 119.9
C125 C126 H126 119.9
C132 C131 P1 117.0(5)
C132 C131 H13A 108
P1 C131 H13A 108
C132 C131 H13B 108
P1 C131 H13B 108
H13A C131 H13B 107.3
C131 C132 C232 115.0(5)
C131 C132 H13C 108.5
C232 C132 H13C 108.5
C131 C132 H13D 108.5
C232 C132 H13D 108.5
H13C C132 H13D 107.5
C216 C211 C212 118.5(5)
C216 C211 P2 122.2(5)
C212 C211 P2 118.8(3)
C211 C212 C213 122.2(6)
C211 C212 H212 118.9
C213 C212 H212 118.9
C214 C213 C212 116.5(7)
C214 C213 H213 121.7
C212 C213 H213 121.7
C215 C214 C213 121.8(7)
C215 C214 H214 119.1
C213 C214 H214 119.1
C214 C215 C216 121.2(7)
C214 C215 H215 119.4
C216 C215 H215 119.4
C215 C216 C211 119.8(7)
C215 C216 H216 120.1
C211 C216 H216 120.1
C232 C231 P2 112.9(5)
C232 C231 H23A 109
P2 C231 H23A 109
C232 C231 H23B 109
P2 C231 H23B 109
H23A C231 H23B 107.8
C231 C232 C132 115.0(7)
C231 C232 H23C 108.5
C132 C232 H23C 108.5
C231 C232 H23D 108.5
C132 C232 H23D 108.5
H23C C232 H23D 107.5
H1WA O1W H1WB 107.7
H4WA O4W H4WB 114
H2WA O2W H2WB 107.7
H3WA O3W H3WB 110.5
C221 C226 C225 120
C221 C226 H226 120
C225 C226 H226 120
C226 C221 C222 120
C226 C221 P2 120.6(3)
C222 C221 P2 119.4(3)
C223 C222 C221 120
C223 C222 H222 120
C221 C222 H222 120
C222 C223 C224 120
C222 C223 H223 120
C224 C223 H223 120
C225 C224 C223 120
C225 C224 H224 120
C223 C224 H224 120
C224 C225 C226 120
C224 C225 H225 120
C226 C225 H225 120

loop_
_geom_bond_atom_site_label_1
_geom_bond_atom_site_label_2
_geom_bond_distance
Ru1 N2 2.074(3)
Ru1 N4 2.104(3)
Ru1 O2 2.120(3)
Ru1 N3 2.153(3)
Ru1 P2 2.2994(12)
Ru1 P1 2.3089(12)
N1 C2 1.343(6)
N1 C6 1.353(8)
N2 C7 1.353(5)
N2 C11 1.366(4)
N3 C4 1.341(6)
N3 C2 1.345(6)
N4 C12 1.336(5)
N4 C16 1.351(5)
O2 C2 1.292(5)
O4 C4 1.253(6)
P1 C121 1.828(4)
P1 C111 1.834(4)
P1 C131 1.841(5)
P2 C231 1.810(7)
P2 C211 1.830(5)
P2 C221 1.888(4)
C4 C5 1.444(7)
C5 C6 1.334(8)
C5 C51 1.505(8)
C6 H6 0.93
C7 C8 1.369(6)
C7 H7 0.93
C8 C9 1.370(6)
C8 H8 0.93
C9 C10 1.365(6)
C9 H9 0.93
C10 C11 1.370(6)
C10 H10 0.93
C11 C12 1.465(5)
C12 C13 1.398(5)
C13 C14 1.370(6)
C13 H13 0.93
C14 C15 1.356(7)
C14 H14 0.93
C15 C16 1.386(6)
C15 H15 0.93
C16 H16 0.93
C51 H51A 0.96
C51 H51B 0.96
C51 H51C 0.96
C111 C116 1.366(7)
C111 C112 1.383(7)
C112 C113 1.386(7)
C112 H112 0.93
C113 C114 1.370(9)
C113 H113 0.93
C114 C115 1.357(9)
C114 H114 0.93
C115 C116 1.379(7)
C115 H115 0.93
C116 H116 0.93
C121 C126 1.386(6)
C121 C122 1.390(6)
C122 C123 1.377(6)
C122 H122 0.93
C123 C124 1.355(8)
C123 H123 0.93
C124 C125 1.362(8)
C124 H124 0.93
C125 C126 1.402(7)
C125 H125 0.93
C126 H126 0.93
C131 C132 1.538(8)
C131 H13A 0.97
C131 H13B 0.97
C132 C232 1.597(11)
C132 H13C 0.97
C132 H13D 0.97
C211 C216 1.386(6)
C211 C212 1.394(7)
C212 C213 1.398(8)
C212 H212 0.93
C213 C214 1.390(11)
C213 H213 0.93
C214 C215 1.358(12)
C214 H214 0.93
C215 C216 1.370(10)
C215 H215 0.93
C216 H216 0.93
C231 C232 1.498(10)
C231 H23A 0.97
C231 H23B 0.97
C232 H23C 0.97
C232 H23D 0.97
O1W H1WA 0.8501
O1W H1WB 0.8502
O4W H4WA 0.8854
O4W H4WB 0.8703
O2W H2WA 0.85
O2W H2WB 0.8501
O3W H3WA 0.8214
O3W H3WB 0.8489
C226 C221 1.39
C226 C225 1.39
C226 H226 0.93
C221 C222 1.39
C222 C223 1.39
C222 H222 0.93
C223 C224 1.39
C223 H223 0.93
C224 C225 1.39
C224 H224 0.93
C225 H225 0.93

loop_
_geom_torsion_atom_site_label_1
_geom_torsion_atom_site_label_2
_geom_torsion_atom_site_label_3
_geom_torsion_atom_site_label_4
_geom_torsion
Ru1 O2 C2 N1 -174.4(4)
Ru1 O2 C2 N3 5.5(4)
C6 N1 C2 O2 177.0(4)
C6 N1 C2 N3 -2.9(7)
C4 N3 C2 O2 -179.3(4)
Ru1 N3 C2 O2 -5.4(4)
C4 N3 C2 N1 0.6(7)
Ru1 N3 C2 N1 174.5(4)
C4 N3 C2 Ru1 -173.9(4)
C2 N3 C4 O4 -178.9(4)
Ru1 N3 C4 O4 12.5(8)
C2 N3 C4 C5 3.1(6)
Ru1 N3 C4 C5 -165.6(4)
O4 C4 C5 C6 177.6(5)
N3 C4 C5 C6 -4.3(7)
O4 C4 C5 C51 -3.3(7)
N3 C4 C5 C51 174.7(5)
C4 C5 C6 N1 2.2(9)
C51 C5 C6 N1 -176.7(5)
C2 N1 C6 C5 1.3(8)
C11 N2 C7 C8 2.2(6)
Ru1 N2 C7 C8 -171.9(3)
N2 C7 C8 C9 -0.4(6)
C7 C8 C9 C10 -1.6(6)
C8 C9 C10 C11 1.7(6)
C7 N2 C11 C10 -2.1(5)
Ru1 N2 C11 C10 172.8(3)
C7 N2 C11 C12 179.6(3)
Ru1 N2 C11 C12 -5.5(4)
C9 C10 C11 N2 0.2(6)
C9 C10 C11 C12 178.4(4)
C16 N4 C12 C13 1.7(5)
Ru1 N4 C12 C13 178.9(3)
C16 N4 C12 C11 -179.1(3)
Ru1 N4 C12 C11 -1.9(4)
N2 C11 C12 N4 4.9(5)
C10 C11 C12 N4 -173.4(3)
N2 C11 C12 C13 -176.0(3)
C10 C11 C12 C13 5.7(6)
N4 C12 C13 C14 -1.1(6)
C11 C12 C13 C14 179.8(4)
C12 C13 C14 C15 -0.7(7)
C13 C14 C15 C16 1.7(7)
C12 N4 C16 C15 -0.6(6)
Ru1 N4 C16 C15 -177.6(3)
C14 C15 C16 N4 -1.1(7)
C121 P1 C111 C116 -56.0(4)
C131 P1 C111 C116 47.8(5)
Ru1 P1 C111 C116 -176.7(3)
C121 P1 C111 C112 123.1(4)
C131 P1 C111 C112 -133.1(4)
Ru1 P1 C111 C112 2.4(4)
C116 C111 C112 C113 -0.2(7)
P1 C111 C112 C113 -179.3(4)
C111 C112 C113 C114 -0.2(8)
C112 C113 C114 C115 0.2(8)
C113 C114 C115 C116 0.1(9)
C112 C111 C116 C115 0.5(8)
P1 C111 C116 C115 179.6(4)
C114 C115 C116 C111 -0.4(9)
C111 P1 C121 C126 140.5(4)
C131 P1 C121 C126 35.2(4)
Ru1 P1 C121 C126 -93.1(3)
C111 P1 C121 C122 -48.3(4)
C131 P1 C121 C122 -153.6(3)
Ru1 P1 C121 C122 78.1(3)
C126 C121 C122 C123 0.6(6)
P1 C121 C122 C123 -171.1(3)
C121 C122 C123 C124 0.5(7)
C122 C123 C124 C125 -1.4(8)
C123 C124 C125 C126 1.3(8)
C122 C121 C126 C125 -0.7(6)
P1 C121 C126 C125 170.7(3)
C124 C125 C126 C121 -0.2(7)
C121 P1 C131 C132 155.6(4)
C111 P1 C131 C132 51.8(5)
Ru1 P1 C131 C132 -82.8(4)
P1 C131 C132 C232 68.3(7)
C231 P2 C211 C216 29.7(5)
C221 P2 C211 C216 -75.0(5)
Ru1 P2 C211 C216 167.2(4)
C231 P2 C211 C212 -158.3(4)
C221 P2 C211 C212 97.0(4)
Ru1 P2 C211 C212 -20.9(4)
C216 C211 C212 C213 0.4(7)
P2 C211 C212 C213 -171.9(4)
C211 C212 C213 C214 -0.5(8)
C212 C213 C214 C215 0.3(11)
C213 C214 C215 C216 0.0(13)
C214 C215 C216 C211 0.0(11)
C212 C211 C216 C215 -0.2(8)
P2 C211 C216 C215 171.9(5)
C211 P2 C231 C232 63.5(6)
C221 P2 C231 C232 163.5(5)
Ru1 P2 C231 C232 -73.4(6)
P2 C231 C232 C132 104.4(7)
C131 C132 C232 C231 -81.2(8)
C225 C226 C221 C222 0
C225 C226 C221 P2 178.0(3)
C231 P2 C221 C226 27.5(4)
C211 P2 C221 C226 135.1(3)
Ru1 P2 C221 C226 -101.1(3)
C231 P2 C221 C222 -154.5(3)
C211 P2 C221 C222 -46.8(3)
Ru1 P2 C221 C222 76.9(3)
C226 C221 C222 C223 0
P2 C221 C222 C223 -178.0(3)
C221 C222 C223 C224 0
C222 C223 C224 C225 0
C223 C224 C225 C226 0
C221 C226 C225 C224 0
